data_4026833
loop_
_publ_author_name
'Yongda Zhang'
'Sampada Chitale'
'Navneet Goyal'
'Guisheng Li'
'Zhengxu S. Han'
'Sherry Shen'
'Shengli Ma'
'Nelu Grinberg'
'Heewon Lee'
'Bruce Z. Lu'
'Chris H. Senanayake'

_publ_section_title
;
 Asymmetric Synthesis of Sulfinamides Using (-)-Quinine as Chiral
 Auxiliary
;
_journal_name_full 'Journal of Organic Chemistry'
_journal_page_first 690
_journal_page_last 695
_journal_paper_doi 10.1021/jo201825b
_journal_volume 77
_journal_year 2012
_chemical_formula_moiety 'C29 H34 N2 O3 S'
_chemical_formula_sum 'C29 H34 N2 O3 S'
_chemical_formula_weight 490.64
_chemical_name_common BI2
_chemical_name_systematic
; 'BI2'
 ? 
;
_space_group_IT_number 4
_symmetry_cell_setting monoclinic
_symmetry_space_group_name_Hall 'P 2yb'
_symmetry_space_group_name_H-M 'P 1 21 1'
_atom_sites_solution_hydrogens geom
_atom_sites_solution_primary direct
_atom_sites_solution_secondary difmap
_audit_creation_method SHELXL-97
_cell_angle_alpha 90.00
_cell_angle_beta 93.502(2)
_cell_angle_gamma 90.00
_cell_formula_units_Z 2
_cell_length_a 12.7315(16)
_cell_length_b 7.0769(9)
_cell_length_c 13.9820(18)
_cell_measurement_temperature 173(2)
_cell_volume 1257.4(3)
_computing_cell_refinement 'Bruker SAINT'
_computing_data_collection 'Bruker SMART'
_computing_data_reduction 'Bruker SHELXTL'
_computing_molecular_graphics 'Bruker SHELXTL'
_computing_publication_material 'Bruker SHELXTL'
_computing_structure_refinement 'SHELXL-97 (Sheldrick, 1997)'
_computing_structure_solution 'SHELXS-97 (Sheldrick, 1990)'
_diffrn_ambient_temperature 173(2)
_diffrn_measured_fraction_theta_full 0.999
_diffrn_measured_fraction_theta_max 0.999
_diffrn_measurement_device_type 'Siemens Platform CCD'
_diffrn_measurement_method '\w scans'
_diffrn_radiation_monochromator graphite
_diffrn_radiation_source 'fine-focus sealed tube'
_diffrn_radiation_type MoK\a
_diffrn_radiation_wavelength 0.71073
_diffrn_reflns_av_R_equivalents 0.1137
_diffrn_reflns_av_sigmaI/netI 0.1183
_diffrn_reflns_limit_h_max 15
_diffrn_reflns_limit_h_min -15
_diffrn_reflns_limit_k_max 8
_diffrn_reflns_limit_k_min -8
_diffrn_reflns_limit_l_max 16
_diffrn_reflns_limit_l_min -16
_diffrn_reflns_number 12939
_diffrn_reflns_theta_full 25.26
_diffrn_reflns_theta_max 25.26
_diffrn_reflns_theta_min 1.46
_exptl_absorpt_coefficient_mu 0.163
_exptl_absorpt_correction_T_max 0.962
_exptl_absorpt_correction_T_min 0.949
_exptl_absorpt_correction_type multi-scan
_exptl_absorpt_process_details 'SADABS (G. Sheldrick, 2003)'
_exptl_crystal_density_diffrn 1.296
_exptl_crystal_F_000 524
_exptl_crystal_size_max 0.32
_exptl_crystal_size_mid 0.29
_exptl_crystal_size_min 0.24
_refine_diff_density_max 0.203
_refine_diff_density_min -0.256
_refine_diff_density_rms 0.051
_refine_ls_abs_structure_details 'Flack H D (1983), Acta Cryst. A39, 876-881'
_refine_ls_abs_structure_Flack -0.06(14)
_refine_ls_extinction_method none
_refine_ls_goodness_of_fit_ref 1.035
_refine_ls_hydrogen_treatment mixed
_refine_ls_matrix_type full
_refine_ls_number_parameters 376
_refine_ls_number_reflns 4573
_refine_ls_number_restraints 1
_refine_ls_restrained_S_all 1.035
_refine_ls_R_factor_all 0.1219
_refine_ls_R_factor_gt 0.0685
_refine_ls_shift/su_max 0.003
_refine_ls_shift/su_mean 0.000
_refine_ls_structure_factor_coef Fsqd
_refine_ls_weighting_details 'calc w=1/[\s^2^(Fo^2^)+(0.0617P)^2^+0.2054P] where P=(Fo^2^+2Fc^2^)/3'
_refine_ls_weighting_scheme calc
_refine_ls_wR_factor_gt 0.1284
_refine_ls_wR_factor_ref 0.1483
_reflns_number_gt 3038
_reflns_number_total 4573
_reflns_threshold_expression >2sigma(I)
_cod_data_source_file jo201825b_si_002.cif
_cod_data_source_block 1
_cod_database_code 4026833

loop_
_symmetry_equiv_pos_as_xyz
'x, y, z'
'-x, y+1/2, -z'

loop_
_atom_site_label
_atom_site_type_symbol
_atom_site_fract_x
_atom_site_fract_y
_atom_site_fract_z
_atom_site_U_iso_or_equiv
_atom_site_adp_type
_atom_site_occupancy
_atom_site_symmetry_multiplicity
_atom_site_calc_flag
_atom_site_refinement_flags
S1 S -0.50029(9) -0.24976(17) -0.77607(8) 0.0332(3) Uani 1 1 d .
O2 O -0.8143(2) -0.7683(5) -0.9094(2) 0.0407(8) Uani 1 1 d .
C29 C -0.6324(3) -0.2385(7) -0.8262(3) 0.0262(10) Uani 1 1 d .
C28 C -0.6367(3) -0.6661(6) -0.6950(3) 0.0255(11) Uani 1 1 d .
C27 C -0.6575(4) -0.2657(7) -0.9244(3) 0.0287(10) Uani 1 1 d .
C26 C -0.8136(4) -0.2181(7) -0.7952(4) 0.0437(14) Uani 1 1 d .
C25 C -0.7734(3) -0.7360(7) -0.8180(3) 0.0329(11) Uani 1 1 d .
N2 N -0.6887(3) -0.6441(5) -0.5298(3) 0.0339(10) Uani 1 1 d .
C24 C -0.7121(4) -0.6730(6) -0.6248(4) 0.0295(11) Uani 1 1 d .
C23 C -0.8177(4) -0.7147(7) -0.6545(4) 0.0376(13) Uani 1 1 d .
H23A H -0.8688 -0.7219 -0.6079 0.045 Uiso 1 1 calc R
C22 C -0.7641(4) -0.2675(8) -0.9535(4) 0.0397(12) Uani 1 1 d .
C21 C -0.4460(4) -0.6040(7) -0.7347(3) 0.0263(11) Uani 1 1 d .
C20 C -0.5312(3) -0.6193(6) -0.6642(3) 0.0261(11) Uani 1 1 d .
C19 C -0.3361(4) -0.5580(7) -0.6946(3) 0.0281(11) Uani 1 1 d .
C18 C -0.6696(4) -0.7034(6) -0.7930(3) 0.0272(11) Uani 1 1 d .
C17 C -0.7101(4) -0.2123(6) -0.7610(3) 0.0309(12) Uani 1 1 d .
C16 C -0.5911(4) -0.6012(7) -0.5043(4) 0.0356(12) Uani 1 1 d .
O1 O -0.4769(2) -0.4676(4) -0.8110(2) 0.0286(8) Uani 1 1 d .
C15 C -0.1538(4) -0.6156(7) -0.7431(4) 0.0340(13) Uani 1 1 d .
C14 C -0.2630(4) -0.8758(7) -0.6821(4) 0.0393(13) Uani 1 1 d .
H14A H -0.3232 -0.9219 -0.7239 0.047 Uiso 1 1 calc R
H14B H -0.2424 -0.9775 -0.6361 0.047 Uiso 1 1 calc R
C13 C -0.2030(4) -0.6326(9) -0.5733(4) 0.0378(13) Uani 1 1 d .
C12 C -0.8476(3) -0.7444(8) -0.7471(4) 0.0383(11) Uani 1 1 d .
H12A H -0.9192 -0.7713 -0.7650 0.046 Uiso 1 1 calc R
C11 C -0.5776(4) -0.2874(7) -0.9981(3) 0.0380(13) Uani 1 1 d .
H11A H -0.6137 -0.3046 -1.0615 0.057 Uiso 1 1 calc R
H11B H -0.5334 -0.3979 -0.9825 0.057 Uiso 1 1 calc R
H11C H -0.5335 -0.1740 -0.9986 0.057 Uiso 1 1 calc R
N1 N -0.2956(3) -0.7073(5) -0.6290(3) 0.0316(10) Uani 1 1 d .
C10 C -0.5105(4) -0.5880(7) -0.5679(3) 0.0321(12) Uani 1 1 d .
H10A H -0.4411 -0.5572 -0.5443 0.039 Uiso 1 1 calc R
C9 C -0.1166(4) -0.5613(8) -0.6391(4) 0.0374(13) Uani 1 1 d .
C8 C -0.1691(5) -0.8307(7) -0.7444(4) 0.0383(14) Uani 1 1 d .
C7 C -0.6861(5) -0.1761(7) -0.6559(4) 0.0477(14) Uani 1 1 d .
H7A H -0.7517 -0.1494 -0.6252 0.071 Uiso 1 1 calc R
H7B H -0.6387 -0.0674 -0.6478 0.071 Uiso 1 1 calc R
H7C H -0.6524 -0.2878 -0.6263 0.071 Uiso 1 1 calc R
C6 C -0.7437(4) -0.7718(8) -0.9836(3) 0.0432(13) Uani 1 1 d .
H6A H -0.7828 -0.7959 -1.0450 0.065 Uiso 1 1 calc R
H6B H -0.6916 -0.8721 -0.9710 0.065 Uiso 1 1 calc R
H6C H -0.7077 -0.6497 -0.9864 0.065 Uiso 1 1 calc R
C5 C -0.2575(4) -0.5215(7) -0.7731(3) 0.0316(12) Uani 1 1 d .
H5A H -0.2857 -0.5741 -0.8351 0.038 Uiso 1 1 calc R
H5B H -0.2470 -0.3840 -0.7811 0.038 Uiso 1 1 calc R
C4 C -0.0983(5) -0.3497(9) -0.6247(4) 0.0525(16) Uani 1 1 d .
C3 C -0.9582(4) -0.2541(12) -0.9267(5) 0.0725(18) Uani 1 1 d .
H3A H -0.9644 -0.2286 -0.9957 0.109 Uiso 1 1 calc R
H3B H -0.9980 -0.1590 -0.8930 0.109 Uiso 1 1 calc R
H3C H -0.9864 -0.3800 -0.9143 0.109 Uiso 1 1 calc R
C2 C -0.8434(4) -0.2460(9) -0.8913(4) 0.0420(12) Uani 1 1 d .
C1 C -0.0094(6) -0.2746(12) -0.6006(4) 0.0621(18) Uani 1 1 d .
O3 O -0.4347(3) -0.1285(5) -0.8326(3) 0.0503(10) Uani 1 1 d .
H18 H -0.620(3) -0.693(5) -0.839(3) 0.021(12) Uiso 1 1 d .
H9A H -0.047(4) -0.631(6) -0.624(3) 0.036(13) Uiso 1 1 d .
H26 H -0.871(3) -0.180(6) -0.756(3) 0.027(12) Uiso 1 1 d .
H16 H -0.572(3) -0.577(7) -0.434(4) 0.037(13) Uiso 1 1 d .
H13B H -0.227(4) -0.540(7) -0.527(3) 0.043(15) Uiso 1 1 d .
H8B H -0.189(4) -0.873(7) -0.812(3) 0.039(14) Uiso 1 1 d .
H22 H -0.784(4) -0.282(8) -1.025(4) 0.062(16) Uiso 1 1 d .
H13A H -0.176(3) -0.743(7) -0.535(3) 0.033(12) Uiso 1 1 d .
H8A H -0.094(4) -0.890(7) -0.714(4) 0.049(15) Uiso 1 1 d .
H21 H -0.443(3) -0.722(6) -0.773(3) 0.017(10) Uiso 1 1 d .
H4 H -0.167(5) -0.278(10) -0.638(4) 0.08(2) Uiso 1 1 d .
H1A H 0.053(5) -0.378(10) -0.594(5) 0.09(2) Uiso 1 1 d .
H1B H -0.007(5) -0.141(9) -0.583(4) 0.08(2) Uiso 1 1 d .
H19 H -0.340(3) -0.443(6) -0.658(3) 0.012(10) Uiso 1 1 d .
H15 H -0.102(3) -0.577(6) -0.784(3) 0.011(10) Uiso 1 1 d .

loop_
_atom_site_aniso_label
_atom_site_aniso_U_11
_atom_site_aniso_U_22
_atom_site_aniso_U_33
_atom_site_aniso_U_23
_atom_site_aniso_U_13
_atom_site_aniso_U_12
S1 0.0408(7) 0.0284(6) 0.0295(6) 0.0005(6) -0.0060(5) -0.0042(7)
O2 0.0327(18) 0.049(2) 0.0399(19) -0.007(2) -0.0056(15) -0.0047(19)
C29 0.042(3) 0.015(2) 0.022(2) 0.000(2) -0.002(2) 0.002(3)
C28 0.026(3) 0.015(2) 0.035(3) 0.007(2) -0.003(2) 0.0021(19)
C27 0.039(3) 0.023(3) 0.024(2) 0.002(2) 0.000(2) 0.002(3)
C26 0.045(3) 0.031(3) 0.057(4) 0.007(3) 0.018(3) 0.013(3)
C25 0.032(3) 0.023(3) 0.042(3) -0.008(3) -0.002(2) 0.007(3)
N2 0.032(3) 0.038(3) 0.032(2) 0.003(2) 0.0045(19) 0.000(2)
C24 0.028(3) 0.024(3) 0.037(3) 0.008(2) 0.006(2) 0.004(2)
C23 0.031(3) 0.033(3) 0.050(3) 0.000(3) 0.011(2) 0.004(2)
C22 0.055(3) 0.024(3) 0.039(3) 0.001(3) -0.012(3) -0.001(3)
C21 0.026(3) 0.029(3) 0.024(2) 0.001(2) -0.002(2) 0.003(2)
C20 0.029(3) 0.021(2) 0.029(3) 0.005(2) 0.001(2) 0.006(2)
C19 0.028(3) 0.031(3) 0.026(3) -0.001(2) 0.003(2) -0.001(2)
C18 0.027(3) 0.021(3) 0.034(3) 0.002(2) 0.003(2) -0.002(2)
C17 0.045(3) 0.016(3) 0.032(3) -0.001(2) 0.003(2) 0.007(2)
C16 0.041(3) 0.039(3) 0.026(3) 0.003(2) -0.001(3) 0.007(3)
O1 0.0321(19) 0.0299(18) 0.0238(18) 0.0028(14) 0.0015(14) 0.0035(15)
C15 0.028(3) 0.045(3) 0.030(3) 0.004(3) 0.010(3) -0.001(3)
C14 0.045(3) 0.030(3) 0.043(3) 0.010(2) -0.003(3) 0.005(3)
C13 0.031(3) 0.056(4) 0.026(3) 0.002(3) -0.001(2) 0.010(3)
C12 0.023(2) 0.036(3) 0.056(3) -0.003(3) 0.003(2) -0.004(3)
C11 0.046(3) 0.039(3) 0.028(3) 0.005(2) -0.003(2) 0.002(3)
N1 0.028(2) 0.040(3) 0.027(2) 0.0107(18) -0.0037(16) 0.0042(19)
C10 0.032(3) 0.034(3) 0.031(3) 0.004(2) 0.001(2) 0.001(2)
C9 0.024(3) 0.046(3) 0.042(3) 0.006(3) -0.003(2) 0.000(2)
C8 0.046(4) 0.039(3) 0.031(3) -0.004(2) 0.009(3) 0.001(3)
C7 0.072(4) 0.033(3) 0.038(3) -0.004(2) 0.012(3) 0.010(3)
C6 0.050(3) 0.041(3) 0.038(3) -0.013(3) -0.008(2) 0.003(3)
C5 0.032(3) 0.042(3) 0.020(3) -0.001(2) 0.001(2) -0.003(2)
C4 0.044(4) 0.059(4) 0.053(4) -0.007(3) -0.015(3) -0.001(3)
C3 0.039(3) 0.082(5) 0.095(5) 0.003(5) -0.013(3) 0.003(4)
C2 0.039(3) 0.031(3) 0.056(3) 0.005(3) 0.002(3) 0.000(3)
C1 0.070(5) 0.062(5) 0.052(4) -0.011(4) -0.009(3) -0.015(5)
O3 0.049(2) 0.044(2) 0.056(2) 0.0131(19) -0.0068(19) -0.0183(19)

loop_
_atom_type_symbol
_atom_type_description
_atom_type_scat_dispersion_real
_atom_type_scat_dispersion_imag
_atom_type_scat_source
C C 0.0033 0.0016 'International Tables Vol C Tables 4.2.6.8 and 6.1.1.4'
H H 0.0000 0.0000 'International Tables Vol C Tables 4.2.6.8 and 6.1.1.4'
N N 0.0061 0.0033 'International Tables Vol C Tables 4.2.6.8 and 6.1.1.4'
O O 0.0106 0.0060 'International Tables Vol C Tables 4.2.6.8 and 6.1.1.4'
S S 0.1246 0.1234 'International Tables Vol C Tables 4.2.6.8 and 6.1.1.4'

loop_
_geom_angle_atom_site_label_1
_geom_angle_atom_site_label_2
_geom_angle_atom_site_label_3
_geom_angle
O3 S1 O1 105.6(2)
O3 S1 C29 108.5(2)
O1 S1 C29 96.2(2)
C25 O2 C6 117.8(3)
C17 C29 C27 121.9(4)
C17 C29 S1 115.9(3)
C27 C29 S1 122.1(3)
C24 C28 C20 117.7(4)
C24 C28 C18 119.1(4)
C20 C28 C18 123.2(4)
C22 C27 C29 116.5(4)
C22 C27 C11 119.2(4)
C29 C27 C11 124.3(4)
C17 C26 C2 122.7(5)
C18 C25 O2 125.0(4)
C18 C25 C12 120.4(4)
O2 C25 C12 114.6(4)
C16 N2 C24 116.7(4)
N2 C24 C23 117.8(4)
N2 C24 C28 123.7(4)
C23 C24 C28 118.4(4)
C12 C23 C24 121.7(4)
C2 C22 C27 123.5(5)
O1 C21 C19 109.1(4)
O1 C21 C20 110.3(4)
C19 C21 C20 117.3(4)
C10 C20 C28 117.1(4)
C10 C20 C21 121.6(4)
C28 C20 C21 121.3(4)
N1 C19 C21 110.9(4)
N1 C19 C5 110.1(4)
C21 C19 C5 113.4(4)
C25 C18 C28 119.8(4)
C26 C17 C29 118.0(4)
C26 C17 C7 118.6(4)
C29 C17 C7 123.4(4)
N2 C16 C10 124.3(5)
C21 O1 S1 116.3(3)
C5 C15 C8 108.9(5)
C5 C15 C9 111.2(4)
C8 C15 C9 106.8(5)
N1 C14 C8 111.4(4)
N1 C13 C9 112.0(4)
C23 C12 C25 120.5(4)
C19 N1 C13 108.1(4)
C19 N1 C14 111.4(4)
C13 N1 C14 108.4(4)
C20 C10 C16 120.5(5)
C4 C9 C15 113.8(5)
C4 C9 C13 110.3(5)
C15 C9 C13 106.7(4)
C15 C8 C14 107.4(4)
C15 C5 C19 108.7(4)
C1 C4 C9 124.7(7)
C22 C2 C26 117.3(5)
C22 C2 C3 121.1(5)
C26 C2 C3 121.5(5)

loop_
_geom_bond_atom_site_label_1
_geom_bond_atom_site_label_2
_geom_bond_distance
S1 O3 1.463(3)
S1 O1 1.650(3)
S1 C29 1.784(4)
O2 C25 1.370(5)
O2 C6 1.415(5)
C29 C17 1.399(6)
C29 C27 1.404(6)
C28 C24 1.416(6)
C28 C20 1.423(6)
C28 C18 1.433(6)
C27 C22 1.393(6)
C27 C11 1.499(6)
C26 C17 1.375(7)
C26 C2 1.387(7)
C25 C18 1.366(6)
C25 C12 1.412(6)
N2 C16 1.308(6)
N2 C24 1.358(6)
C24 C23 1.414(6)
C23 C12 1.343(6)
C22 C2 1.381(7)
C21 O1 1.474(5)
C21 C19 1.511(6)
C21 C20 1.514(6)
C20 C10 1.373(6)
C19 N1 1.472(6)
C19 C5 1.551(6)
C17 C7 1.504(7)
C16 C10 1.401(6)
C15 C5 1.515(7)
C15 C8 1.535(7)
C15 C9 1.549(7)
C14 N1 1.478(6)
C14 C8 1.554(7)
C13 N1 1.472(6)
C13 C9 1.561(7)
C9 C4 1.527(8)
C4 C1 1.277(8)
C3 C2 1.516(7)
